data_2226187
loop_
_publ_author_name
'Gunasekaran, B.'
'Dhayalan, V.'
'Mohanakrishnan, A. K.'
'Chakkaravarthi, G.'
'Manivannan, V.'

_publ_section_title
;
 3-(4-Methoxybenzyl)-1-benzothiophene
;
_journal_coeditor_code IS2551
_journal_issue 6
_journal_name_full 'Acta Crystallographica Section E'
_journal_page_first o1449
_journal_paper_doi 10.1107/S1600536810018866
_journal_volume 66
_journal_year 2010
_chemical_formula_iupac 'C16 H14 O S'
_chemical_formula_moiety 'C16 H14 O S'
_chemical_formula_sum 'C16 H14 O S'
_chemical_formula_weight 254.33
_chemical_name_systematic
;
3-(4-Methoxybenzyl)-1-benzothiophene
;
_space_group_IT_number 7
_symmetry_cell_setting monoclinic
_symmetry_space_group_name_Hall 'P -2yc'
_symmetry_space_group_name_H-M 'P 1 c 1'
_atom_sites_solution_hydrogens geom
_atom_sites_solution_primary direct
_atom_sites_solution_secondary difmap
_cell_angle_alpha 90.00
_cell_angle_beta 112.563(4)
_cell_angle_gamma 90.00
_cell_formula_units_Z 2
_cell_length_a 8.0158(6)
_cell_length_b 10.8230(9)
_cell_length_c 8.1219(6)
_cell_measurement_reflns_used 4241
_cell_measurement_temperature 295(2)
_cell_measurement_theta_max 28.3
_cell_measurement_theta_min 2.72
_cell_volume 650.68(9)
_computing_cell_refinement '<i>SAINT</i> (Bruker, 2004)'
_computing_data_collection '<i>APEX2</i> (Bruker, 2004)'
_computing_data_reduction '<i>SAINT</i> (Bruker, 2004)'
_computing_molecular_graphics '<i>PLATON</i> (Spek, 2009)'
_computing_publication_material '<i>SHELXL97</i> (Sheldrick, 2008)'
_computing_structure_refinement '<i>SHELXL97</i> (Sheldrick, 2008)'
_computing_structure_solution '<i>SHELXS97</i> (Sheldrick, 2008)'
_diffrn_ambient_temperature 295(2)
_diffrn_detector_area_resol_mean 0
_diffrn_measured_fraction_theta_full 0.997
_diffrn_measured_fraction_theta_max 0.997
_diffrn_measurement_device_type 'Bruker SMART APEXII CCD'
_diffrn_measurement_method '\w and \f'
_diffrn_radiation_monochromator graphite
_diffrn_radiation_source 'fine-focus sealed tube'
_diffrn_radiation_type MoK\a
_diffrn_radiation_wavelength 0.71073
_diffrn_reflns_av_R_equivalents 0.1705
_diffrn_reflns_av_sigmaI/netI 0.1044
_diffrn_reflns_limit_h_max 9
_diffrn_reflns_limit_h_min -10
_diffrn_reflns_limit_k_max 14
_diffrn_reflns_limit_k_min -12
_diffrn_reflns_limit_l_max 10
_diffrn_reflns_limit_l_min -10
_diffrn_reflns_number 6033
_diffrn_reflns_theta_full 28.28
_diffrn_reflns_theta_max 28.28
_diffrn_reflns_theta_min 1.88
_diffrn_standards_interval_count 0
_diffrn_standards_interval_time 0
_exptl_absorpt_coefficient_mu 0.233
_exptl_absorpt_correction_T_max 0.9540
_exptl_absorpt_correction_T_min 0.9460
_exptl_absorpt_correction_type multi-scan
_exptl_absorpt_process_details '(<i>SADABS</i>; Sheldrick, 1996)'
_exptl_crystal_colour colourless
_exptl_crystal_density_diffrn 1.298
_exptl_crystal_density_method 'not measured'
_exptl_crystal_description block
_exptl_crystal_F_000 268
_exptl_crystal_size_max 0.25
_exptl_crystal_size_mid 0.20
_exptl_crystal_size_min 0.20
_refine_diff_density_max 0.350
_refine_diff_density_min -0.480
_refine_ls_abs_structure_details 'Flack (1983), 1337 Friedel pairs'
_refine_ls_abs_structure_Flack -0.04(11)
_refine_ls_extinction_method none
_refine_ls_goodness_of_fit_ref 1.064
_refine_ls_hydrogen_treatment constr
_refine_ls_matrix_type full
_refine_ls_number_parameters 164
_refine_ls_number_reflns 2946
_refine_ls_number_restraints 2
_refine_ls_restrained_S_all 1.064
_refine_ls_R_factor_all 0.0691
_refine_ls_R_factor_gt 0.0656
_refine_ls_shift/su_max 0.000
_refine_ls_shift/su_mean 0.000
_refine_ls_structure_factor_coef Fsqd
_refine_ls_weighting_details 'calc w=1/[\s^2^(Fo^2^)+(0.1211P)^2^+0.0250P] where P=(Fo^2^+2Fc^2^)/3'
_refine_ls_weighting_scheme calc
_refine_ls_wR_factor_gt 0.1700
_refine_ls_wR_factor_ref 0.1755
_reflns_number_gt 2721
_reflns_number_total 2946
_reflns_threshold_expression I>2sigma(I)
_cod_data_source_file is2551.cif
_cod_data_source_block I
_cod_depositor_comments
;
The following automatic conversions were performed:
'_symmetry_cell_setting' value 'Monoclinic' changed to 'monoclinic'
according to '/home/saulius/struct/CIF-dictionaries/cif_core.dic'
dictionary named 'cif_core.dic' version 2.4.1 from 2010-06-29.

Automatic conversion script
Id: cif_fix_enum 1527 2010-12-29 10:47:43Z saulius 
;
_cod_original_sg_symbol_H-M 'P c'
_cod_database_code 2226187
_cod_database_fobs_code 2226187

loop_
_symmetry_equiv_pos_as_xyz
'x, y, z'
'x, -y, z+1/2'

loop_
_atom_site_type_symbol
_atom_site_label
_atom_site_fract_x
_atom_site_fract_y
_atom_site_fract_z
_atom_site_U_iso_or_equiv
_atom_site_adp_type
_atom_site_calc_flag
_atom_site_refinement_flags
_atom_site_occupancy
_atom_site_disorder_assembly
_atom_site_disorder_group
C C1 0.9043(4) 0.0721(3) 0.6766(3) 0.0493(6) Uani d . 1 . .
C C2 1.0778(5) 0.0242(3) 0.7621(4) 0.0607(7) Uani d . 1 . .
H H2 1.0969 -0.0510 0.8219 0.073 Uiso calc R 1 . .
C C3 1.2203(5) 0.0925(4) 0.7547(5) 0.0671(9) Uani d . 1 . .
H H3 1.3374 0.0627 0.8111 0.081 Uiso calc R 1 . .
C C4 1.1926(5) 0.2048(4) 0.6648(5) 0.0616(7) Uani d . 1 . .
H H4 1.2912 0.2494 0.6634 0.074 Uiso calc R 1 . .
C C5 1.0204(4) 0.2504(3) 0.5777(4) 0.0513(6) Uani d . 1 . .
H H5 1.0025 0.3250 0.5165 0.062 Uiso calc R 1 . .
C C6 0.8728(3) 0.1837(2) 0.5821(3) 0.0423(5) Uani d . 1 . .
C C7 0.6844(3) 0.2155(2) 0.5029(3) 0.0433(5) Uani d . 1 . .
C C8 0.5818(4) 0.1302(3) 0.5405(4) 0.0488(5) Uani d . 1 . .
H H8 0.4568 0.1362 0.5004 0.059 Uiso calc R 1 . .
C C9 0.6202(4) 0.3311(3) 0.3944(4) 0.0557(6) Uani d . 1 . .
H H9A 0.6662 0.3315 0.3000 0.067 Uiso calc R 1 . .
H H9B 0.6716 0.4018 0.4703 0.067 Uiso calc R 1 . .
C C10 0.4183(4) 0.3466(3) 0.3119(3) 0.0497(6) Uani d . 1 . .
C C11 0.3305(4) 0.4346(3) 0.3745(4) 0.0532(6) Uani d . 1 . .
H H11 0.3975 0.4844 0.4704 0.064 Uiso calc R 1 . .
C C12 0.1454(4) 0.4492(3) 0.2967(4) 0.0542(6) Uani d . 1 . .
H H12 0.0899 0.5101 0.3387 0.065 Uiso calc R 1 . .
C C13 0.0417(4) 0.3743(3) 0.1570(3) 0.0470(6) Uani d . 1 . .
C C14 0.1274(4) 0.2862(3) 0.0923(3) 0.0517(6) Uani d . 1 . .
H H14 0.0605 0.2357 -0.0028 0.062 Uiso calc R 1 . .
C C15 0.3130(4) 0.2744(3) 0.1708(4) 0.0563(7) Uani d . 1 . .
H H15 0.3690 0.2153 0.1265 0.068 Uiso calc R 1 . .
C C16 -0.2496(5) 0.3249(5) -0.0572(6) 0.0793(11) Uani d . 1 . .
H H16A -0.2253 0.3485 -0.1597 0.119 Uiso calc R 1 . .
H H16B -0.3746 0.3397 -0.0799 0.119 Uiso calc R 1 . .
H H16C -0.2233 0.2386 -0.0332 0.119 Uiso calc R 1 . .
O O1 -0.1408(3) 0.3948(3) 0.0910(3) 0.0653(6) Uani d . 1 . .
S S1 0.70297(12) 0.00836(7) 0.67020(11) 0.0601(2) Uani d . 1 . .

loop_
_atom_site_aniso_label
_atom_site_aniso_U_11
_atom_site_aniso_U_22
_atom_site_aniso_U_33
_atom_site_aniso_U_12
_atom_site_aniso_U_13
_atom_site_aniso_U_23
C1 0.0614(14) 0.0440(15) 0.0452(11) -0.0010(11) 0.0235(10) -0.0009(10)
C2 0.0703(18) 0.0529(17) 0.0552(15) 0.0134(14) 0.0201(12) 0.0062(12)
C3 0.0586(16) 0.074(2) 0.0644(16) 0.0158(15) 0.0191(13) -0.0042(15)
C4 0.0546(14) 0.0643(18) 0.0702(15) -0.0037(14) 0.0286(12) -0.0104(16)
C5 0.0569(14) 0.0447(14) 0.0579(13) -0.0035(11) 0.0283(11) -0.0016(10)
C6 0.0517(12) 0.0365(12) 0.0417(9) -0.0009(9) 0.0213(9) -0.0032(8)
C7 0.0511(11) 0.0377(12) 0.0430(10) -0.0007(10) 0.0203(8) -0.0007(9)
C8 0.0549(13) 0.0414(13) 0.0537(11) -0.0035(11) 0.0250(10) -0.0008(10)
C9 0.0563(14) 0.0430(15) 0.0645(14) 0.0016(12) 0.0196(11) 0.0102(12)
C10 0.0580(14) 0.0403(13) 0.0511(12) 0.0057(11) 0.0211(10) 0.0068(10)
C11 0.0699(16) 0.0396(14) 0.0490(11) -0.0006(12) 0.0218(11) -0.0037(10)
C12 0.0717(17) 0.0425(14) 0.0544(12) 0.0106(12) 0.0309(12) -0.0033(11)
C13 0.0583(14) 0.0412(13) 0.0447(10) 0.0112(10) 0.0233(10) 0.0049(9)
C14 0.0597(14) 0.0473(15) 0.0442(10) 0.0103(12) 0.0155(10) -0.0068(10)
C15 0.0633(16) 0.0526(17) 0.0528(12) 0.0161(12) 0.0221(11) -0.0033(11)
C16 0.0594(19) 0.078(3) 0.090(2) 0.0062(16) 0.0179(17) -0.014(2)
O1 0.0607(12) 0.0675(16) 0.0672(12) 0.0173(11) 0.0238(9) -0.0048(11)
S1 0.0723(4) 0.0462(4) 0.0659(4) -0.0059(3) 0.0312(3) 0.0108(3)

loop_
_atom_type_symbol
_atom_type_description
_atom_type_scat_dispersion_real
_atom_type_scat_dispersion_imag
_atom_type_scat_source
C C 0.0033 0.0016 'International Tables Vol C Tables 4.2.6.8 and 6.1.1.4'
H H 0.0000 0.0000 'International Tables Vol C Tables 4.2.6.8 and 6.1.1.4'
O O 0.0106 0.0060 'International Tables Vol C Tables 4.2.6.8 and 6.1.1.4'
S S 0.1246 0.1234 'International Tables Vol C Tables 4.2.6.8 and 6.1.1.4'

loop_
_geom_angle_atom_site_label_1
_geom_angle_atom_site_label_2
_geom_angle_atom_site_label_3
_geom_angle_site_symmetry_1
_geom_angle_site_symmetry_3
_geom_angle
_geom_angle_publ_flag
C2 C1 C6 . . 121.9(3) ?
C2 C1 S1 . . 127.2(3) ?
C6 C1 S1 . . 110.9(2) ?
C3 C2 C1 . . 117.6(3) ?
C3 C2 H2 . . 121.2 ?
C1 C2 H2 . . 121.2 ?
C2 C3 C4 . . 121.5(3) ?
C2 C3 H3 . . 119.2 ?
C4 C3 H3 . . 119.2 ?
C5 C4 C3 . . 120.6(3) ?
C5 C4 H4 . . 119.7 ?
C3 C4 H4 . . 119.7 ?
C4 C5 C6 . . 119.5(3) ?
C4 C5 H5 . . 120.2 ?
C6 C5 H5 . . 120.2 ?
C5 C6 C1 . . 118.9(3) ?
C5 C6 C7 . . 128.2(2) ?
C1 C6 C7 . . 112.9(2) ?
C8 C7 C6 . . 111.2(2) ?
C8 C7 C9 . . 127.0(3) ?
C6 C7 C9 . . 121.8(2) ?
C7 C8 S1 . . 114.3(2) ?
C7 C8 H8 . . 122.9 ?
S1 C8 H8 . . 122.9 ?
C7 C9 C10 . . 114.9(2) ?
C7 C9 H9A . . 108.5 ?
C10 C9 H9A . . 108.5 ?
C7 C9 H9B . . 108.5 ?
C10 C9 H9B . . 108.5 ?
H9A C9 H9B . . 107.5 ?
C15 C10 C11 . . 117.3(3) ?
C15 C10 C9 . . 121.3(3) ?
C11 C10 C9 . . 121.5(3) ?
C12 C11 C10 . . 121.1(3) ?
C12 C11 H11 . . 119.4 ?
C10 C11 H11 . . 119.4 ?
C11 C12 C13 . . 120.7(2) ?
C11 C12 H12 . . 119.6 ?
C13 C12 H12 . . 119.6 ?
O1 C13 C12 . . 116.2(2) ?
O1 C13 C14 . . 124.9(3) ?
C12 C13 C14 . . 118.9(3) ?
C15 C14 C13 . . 119.3(3) ?
C15 C14 H14 . . 120.3 ?
C13 C14 H14 . . 120.3 ?
C10 C15 C14 . . 122.7(3) ?
C10 C15 H15 . . 118.7 ?
C14 C15 H15 . . 118.7 ?
O1 C16 H16A . . 109.5 ?
O1 C16 H16B . . 109.5 ?
H16A C16 H16B . . 109.5 ?
O1 C16 H16C . . 109.5 ?
H16A C16 H16C . . 109.5 ?
H16B C16 H16C . . 109.5 ?
C13 O1 C16 . . 117.8(3) ?
C8 S1 C1 . . 90.76(14) ?

loop_
_geom_bond_atom_site_label_1
_geom_bond_atom_site_label_2
_geom_bond_site_symmetry_2
_geom_bond_distance
_geom_bond_publ_flag
C1 C2 . 1.394(5) ?
C1 C6 . 1.401(4) ?
C1 S1 . 1.738(3) ?
C2 C3 . 1.381(6) ?
C2 H2 . 0.9300 ?
C3 C4 . 1.391(6) ?
C3 H3 . 0.9300 ?
C4 C5 . 1.379(5) ?
C4 H4 . 0.9300 ?
C5 C6 . 1.398(4) ?
C5 H5 . 0.9300 ?
C6 C7 . 1.438(4) ?
C7 C8 . 1.347(4) ?
C7 C9 . 1.503(4) ?
C8 S1 . 1.734(3) ?
C8 H8 . 0.9300 ?
C9 C10 . 1.504(4) ?
C9 H9A . 0.9700 ?
C9 H9B . 0.9700 ?
C10 C15 . 1.376(4) ?
C10 C11 . 1.392(4) ?
C11 C12 . 1.380(4) ?
C11 H11 . 0.9300 ?
C12 C13 . 1.383(4) ?
C12 H12 . 0.9300 ?
C13 O1 . 1.369(4) ?
C13 C14 . 1.391(4) ?
C14 C15 . 1.381(4) ?
C14 H14 . 0.9300 ?
C15 H15 . 0.9300 ?
C16 O1 . 1.406(5) ?
C16 H16A . 0.9600 ?
C16 H16B . 0.9600 ?
C16 H16C . 0.9600 ?

loop_
_geom_hbond_atom_site_label_D
_geom_hbond_atom_site_label_H
_geom_hbond_atom_site_label_A
_geom_hbond_site_symmetry_A
_geom_hbond_distance_DH
_geom_hbond_distance_HA
_geom_hbond_distance_DA
_geom_hbond_angle_DHA
_geom_hbond_publ_flag
C14 H14 Cg 1_454 0.93 2.83 3.617(2) 143 y

loop_
_geom_torsion_atom_site_label_1
_geom_torsion_atom_site_label_2
_geom_torsion_atom_site_label_3
_geom_torsion_atom_site_label_4
_geom_torsion_site_symmetry_1
_geom_torsion_site_symmetry_2
_geom_torsion_site_symmetry_3
_geom_torsion_site_symmetry_4
_geom_torsion
_geom_torsion_publ_flag
C6 C1 C2 C3 . . . . 1.6(4) ?
S1 C1 C2 C3 . . . . -178.0(2) ?
C1 C2 C3 C4 . . . . -0.3(5) ?
C2 C3 C4 C5 . . . . -0.9(5) ?
C3 C4 C5 C6 . . . . 0.8(5) ?
C4 C5 C6 C1 . . . . 0.5(4) ?
C4 C5 C6 C7 . . . . 179.1(3) ?
C2 C1 C6 C5 . . . . -1.7(4) ?
S1 C1 C6 C5 . . . . 177.95(19) ?
C2 C1 C6 C7 . . . . 179.4(3) ?
S1 C1 C6 C7 . . . . -0.9(3) ?
C5 C6 C7 C8 . . . . -178.0(3) ?
C1 C6 C7 C8 . . . . 0.8(3) ?
C5 C6 C7 C9 . . . . 1.7(4) ?
C1 C6 C7 C9 . . . . -179.6(2) ?
C6 C7 C8 S1 . . . . -0.3(3) ?
C9 C7 C8 S1 . . . . -179.9(2) ?
C8 C7 C9 C10 . . . . -3.9(4) ?
C6 C7 C9 C10 . . . . 176.5(2) ?
C7 C9 C10 C15 . . . . -71.9(4) ?
C7 C9 C10 C11 . . . . 108.3(3) ?
C15 C10 C11 C12 . . . . -0.6(4) ?
C9 C10 C11 C12 . . . . 179.2(3) ?
C10 C11 C12 C13 . . . . 1.7(4) ?
C11 C12 C13 O1 . . . . 179.0(3) ?
C11 C12 C13 C14 . . . . -1.9(4) ?
O1 C13 C14 C15 . . . . -179.9(3) ?
C12 C13 C14 C15 . . . . 1.1(4) ?
C11 C10 C15 C14 . . . . -0.3(5) ?
C9 C10 C15 C14 . . . . 179.9(3) ?
C13 C14 C15 C10 . . . . 0.0(5) ?
C12 C13 O1 C16 . . . . 176.7(3) ?
C14 C13 O1 C16 . . . . -2.4(5) ?
C7 C8 S1 C1 . . . . -0.2(2) ?
C2 C1 S1 C8 . . . . -179.7(3) ?
C6 C1 S1 C8 . . . . 0.6(2) ?

loop_
_cod_related_entry_id
_cod_related_entry_database
_cod_related_entry_code
1 ChemSpider 24745143
